data_7105586
loop_
_publ_author_name
'Lorbach, Andreas'
'Bolte, Michael'
'Lerner, Hans-Wolfram'
'Wagner, Matthias'

_publ_section_title
;
 Lewis-base adducts of 9,10-dihydro-9,10-diboraanthracene: ditopic
 hydroboration reagents and a B-N analogue of triptycene.
;
_journal_issue 20
_journal_name_full 'Chemical communications (Cambridge, England)'
_journal_page_first 3592
_journal_page_last 3594
_journal_paper_doi 10.1039/c001803a
_journal_volume 46
_journal_year 2010
_chemical_formula_moiety 'C16 H32 Li O4, C18 H21 B2 N2 Si, C4 H8 O'
_chemical_formula_sum 'C38 H61 B2 Li N2 O5 Si'
_chemical_formula_weight 682.54
_chemical_name_systematic ?
_space_group_IT_number 4
_symmetry_cell_setting monoclinic
_symmetry_space_group_name_Hall 'P 2yb'
_symmetry_space_group_name_H-M 'P 1 21 1'
_atom_sites_solution_hydrogens geom
_atom_sites_solution_primary direct
_atom_sites_solution_secondary difmap
_audit_creation_method SHELXL-97
_cell_angle_alpha 90.00
_cell_angle_beta 110.322(9)
_cell_angle_gamma 90.00
_cell_formula_units_Z 2
_cell_length_a 10.0824(12)
_cell_length_b 17.4274(15)
_cell_length_c 12.4327(16)
_cell_measurement_reflns_used 9688
_cell_measurement_temperature 173(2)
_cell_measurement_theta_max 25.9
_cell_measurement_theta_min 3.5
_cell_volume 2048.6(4)
_computing_cell_refinement 'X-Area (Stoe & Cie, 2001)'
_computing_data_collection 'X-Area (Stoe & Cie, 2001)'
_computing_data_reduction 'X-Area (Stoe & Cie, 2001)'
_computing_molecular_graphics 'XP in SHELXTL-Plus (Sheldrick, 1991)'
_computing_publication_material SHELXL97
_computing_structure_refinement 'SHELXL97 (Sheldrick, 2008) '
_computing_structure_solution 'SHELXS97 (Sheldrick, 2008) '
_diffrn_ambient_temperature 173(2)
_diffrn_measured_fraction_theta_full 0.994
_diffrn_measured_fraction_theta_max 0.984
_diffrn_measurement_device_type 'STOE IPDS II two-circle-diffractometer'
_diffrn_measurement_method \w
_diffrn_radiation_monochromator graphite
_diffrn_radiation_source 'fine-focus sealed tube'
_diffrn_radiation_type MoK\a
_diffrn_radiation_wavelength 0.71073
_diffrn_reflns_av_R_equivalents 0.0377
_diffrn_reflns_av_sigmaI/netI 0.0564
_diffrn_reflns_limit_h_max 12
_diffrn_reflns_limit_h_min -12
_diffrn_reflns_limit_k_max 19
_diffrn_reflns_limit_k_min -21
_diffrn_reflns_limit_l_max 13
_diffrn_reflns_limit_l_min -15
_diffrn_reflns_number 12751
_diffrn_reflns_theta_full 25.00
_diffrn_reflns_theta_max 25.68
_diffrn_reflns_theta_min 3.42
_diffrn_standards_number 0
_exptl_absorpt_coefficient_mu 0.098
_exptl_absorpt_correction_T_max 0.9694
_exptl_absorpt_correction_T_min 0.9628
_exptl_absorpt_correction_type multi-scan
_exptl_absorpt_process_details 'MULABS (Spek, 2003; Blessing, 1995)'
_exptl_crystal_colour colourless
_exptl_crystal_density_diffrn 1.107
_exptl_crystal_density_method 'not measured'
_exptl_crystal_description block
_exptl_crystal_F_000 740
_exptl_crystal_size_max 0.39
_exptl_crystal_size_mid 0.32
_exptl_crystal_size_min 0.32
_refine_diff_density_max 0.416
_refine_diff_density_min -0.244
_refine_diff_density_rms 0.053
_refine_ls_abs_structure_details 'Flack H D (1983), Acta Cryst. A39, 876-881'
_refine_ls_abs_structure_Flack -0.04(19)
_refine_ls_extinction_method none
_refine_ls_goodness_of_fit_ref 0.956
_refine_ls_hydrogen_treatment mixed
_refine_ls_matrix_type full
_refine_ls_number_parameters 444
_refine_ls_number_reflns 7065
_refine_ls_number_restraints 1
_refine_ls_restrained_S_all 0.956
_refine_ls_R_factor_all 0.0856
_refine_ls_R_factor_gt 0.0666
_refine_ls_shift/su_max 0.001
_refine_ls_shift/su_mean 0.000
_refine_ls_structure_factor_coef Fsqd
_refine_ls_weighting_details 'calc w=1/[\s^2^(Fo^2^)+(0.1283P)^2^+0.0000P] where P=(Fo^2^+2Fc^2^)/3'
_refine_ls_weighting_scheme calc
_refine_ls_wR_factor_gt 0.1706
_refine_ls_wR_factor_ref 0.1822
_reflns_number_gt 5188
_reflns_number_total 7065
_reflns_threshold_expression I>2\s(I)
_cod_data_source_file c001803a.txt
_cod_data_source_block wa983
_cod_depositor_comments
;
The following automatic conversions were performed:
'_symmetry_cell_setting' value 'Monoclinic' changed to 'monoclinic'
according to '/home/saulius/struct/CIF-dictionaries/cif_core.dic'
dictionary named 'cif_core.dic' version 2.4.1 from 2010-06-29.

Automatic conversion script
Id: cif_fix_enum 1527 2010-12-29 10:47:43Z saulius 
;
_cod_original_sg_symbol_H-M P21
_cod_database_code 7105586

loop_
_symmetry_equiv_pos_as_xyz
'x, y, z'
'-x, y+1/2, -z'

loop_
_atom_site_label
_atom_site_type_symbol
_atom_site_fract_x
_atom_site_fract_y
_atom_site_fract_z
_atom_site_U_iso_or_equiv
_atom_site_adp_type
_atom_site_occupancy
_atom_site_symmetry_multiplicity
_atom_site_calc_flag
_atom_site_refinement_flags
_atom_site_disorder_assembly
_atom_site_disorder_group
Si1 Si 0.77359(10) 0.43939(7) 0.47320(8) 0.0572(3) Uani 1 1 d . . .
B1 B 0.3689(4) 0.5806(2) 0.0992(3) 0.0443(9) Uani 1 1 d . . .
H1 H 0.456(5) 0.625(3) 0.089(4) 0.063(12) Uiso 1 1 d . . .
B2 B 0.2134(4) 0.4778(2) 0.1721(3) 0.0406(8) Uani 1 1 d . . .
H2 H 0.166(4) 0.428(3) 0.211(3) 0.059(11) Uiso 1 1 d . . .
N1 N 0.4560(3) 0.52964(16) 0.2077(2) 0.0395(6) Uani 1 1 d . A .
N2 N 0.3805(3) 0.47836(16) 0.2443(2) 0.0386(6) Uani 1 1 d . A .
C3 C 0.4694(3) 0.4408(2) 0.3348(3) 0.0426(7) Uani 1 1 d . . .
H3 H 0.4429 0.4013 0.3760 0.051 Uiso 1 1 calc R A .
C4 C 0.6070(3) 0.4687(2) 0.3595(3) 0.0425(8) Uani 1 1 d . A .
C5 C 0.5916(3) 0.5242(2) 0.2740(3) 0.0434(8) Uani 1 1 d . . .
H5 H 0.6665 0.5534 0.2649 0.052 Uiso 1 1 calc R A .
C6 C 0.8416(11) 0.5217(6) 0.5758(9) 0.086(3) Uiso 0.588(12) 1 d P A 1
H6A H 0.7694 0.5368 0.6080 0.128 Uiso 0.588(12) 1 calc PR A 1
H6B H 0.8630 0.5654 0.5348 0.128 Uiso 0.588(12) 1 calc PR A 1
H6C H 0.9276 0.5059 0.6379 0.128 Uiso 0.588(12) 1 calc PR A 1
C7 C 0.9126(13) 0.4274(9) 0.4116(11) 0.112(4) Uiso 0.588(12) 1 d P A 1
H7A H 1.0005 0.4119 0.4719 0.168 Uiso 0.588(12) 1 calc PR A 1
H7B H 0.9275 0.4761 0.3780 0.168 Uiso 0.588(12) 1 calc PR A 1
H7C H 0.8842 0.3879 0.3519 0.168 Uiso 0.588(12) 1 calc PR A 1
C8 C 0.7369(11) 0.3637(6) 0.5595(9) 0.087(3) Uiso 0.588(12) 1 d P A 1
H8A H 0.6670 0.3819 0.5921 0.130 Uiso 0.588(12) 1 calc PR A 1
H8B H 0.8244 0.3498 0.6217 0.130 Uiso 0.588(12) 1 calc PR A 1
H8C H 0.6996 0.3187 0.5113 0.130 Uiso 0.588(12) 1 calc PR A 1
C6' C 0.889(2) 0.5200(13) 0.5212(19) 0.121(6) Uiso 0.412(12) 1 d P A 2
H6'1 H 0.9757 0.5037 0.5823 0.181 Uiso 0.412(12) 1 calc PR A 2
H6'2 H 0.8417 0.5596 0.5507 0.181 Uiso 0.412(12) 1 calc PR A 2
H6'3 H 0.9129 0.5407 0.4570 0.181 Uiso 0.412(12) 1 calc PR A 2
C7' C 0.8749(19) 0.3747(12) 0.4149(15) 0.105(5) Uiso 0.412(12) 1 d P A 2
H7'1 H 0.8272 0.3248 0.3978 0.157 Uiso 0.412(12) 1 calc PR A 2
H7'2 H 0.9701 0.3679 0.4714 0.157 Uiso 0.412(12) 1 calc PR A 2
H7'3 H 0.8816 0.3967 0.3445 0.157 Uiso 0.412(12) 1 calc PR A 2
C8' C 0.756(3) 0.4386(17) 0.616(2) 0.155(9) Uiso 0.412(12) 1 d P A 2
H8'1 H 0.6769 0.4055 0.6146 0.233 Uiso 0.412(12) 1 calc PR A 2
H8'2 H 0.7388 0.4909 0.6372 0.233 Uiso 0.412(12) 1 calc PR A 2
H8'3 H 0.8436 0.4189 0.6730 0.233 Uiso 0.412(12) 1 calc PR A 2
C11 C 0.2889(3) 0.51756(19) 0.0040(3) 0.0391(7) Uani 1 1 d . . .
C12 C 0.2058(3) 0.46447(17) 0.0408(3) 0.0368(7) Uani 1 1 d . . .
C13 C 0.1288(3) 0.4102(2) -0.0367(3) 0.0438(8) Uani 1 1 d . . .
H13 H 0.0733 0.3743 -0.0130 0.053 Uiso 1 1 calc R . .
C14 C 0.1296(4) 0.4062(2) -0.1477(3) 0.0492(9) Uani 1 1 d . . .
H14 H 0.0728 0.3692 -0.1994 0.059 Uiso 1 1 calc R . .
C15 C 0.2115(4) 0.4552(2) -0.1830(3) 0.0516(9) Uani 1 1 d . . .
H15 H 0.2150 0.4512 -0.2582 0.062 Uiso 1 1 calc R . .
C16 C 0.2914(4) 0.5121(2) -0.1066(3) 0.0468(8) Uani 1 1 d . . .
H16 H 0.3474 0.5470 -0.1313 0.056 Uiso 1 1 calc R . .
C21 C 0.2495(4) 0.6194(2) 0.1397(3) 0.0465(9) Uani 1 1 d . . .
C22 C 0.1686(3) 0.5666(2) 0.1779(3) 0.0477(9) Uani 1 1 d . . .
C23 C 0.0596(4) 0.5940(3) 0.2126(3) 0.0609(11) Uani 1 1 d . . .
H23 H 0.0037 0.5594 0.2378 0.073 Uiso 1 1 calc R . .
C24 C 0.0327(5) 0.6755(3) 0.2096(4) 0.0801(18) Uani 1 1 d . . .
H24 H -0.0409 0.6949 0.2332 0.096 Uiso 1 1 calc R . .
C25 C 0.1139(6) 0.7247(3) 0.1726(4) 0.0748(15) Uani 1 1 d . . .
H25 H 0.0954 0.7782 0.1698 0.090 Uiso 1 1 calc R . .
C26 C 0.2208(4) 0.6977(2) 0.1398(3) 0.0584(11) Uani 1 1 d . . .
H26 H 0.2772 0.7331 0.1163 0.070 Uiso 1 1 calc R . .
Li1 Li 0.6552(7) 0.6258(4) 0.7887(5) 0.0502(14) Uani 1 1 d . B .
O31 O 0.5755(3) 0.70893(17) 0.8447(3) 0.0677(9) Uani 1 1 d . . .
C32 C 0.6331(10) 0.7408(6) 0.9671(10) 0.068(3) Uiso 0.497(15) 1 d P B 1
H32A H 0.6293 0.7014 1.0233 0.082 Uiso 0.497(15) 1 calc PR B 1
H32B H 0.7322 0.7582 0.9865 0.082 Uiso 0.497(15) 1 calc PR B 1
C32' C 0.6585(8) 0.7669(5) 0.9178(8) 0.050(3) Uiso 0.503(15) 1 d P B 2
H32C H 0.6918 0.8055 0.8745 0.060 Uiso 0.503(15) 1 calc PR B 2
H32D H 0.7406 0.7450 0.9797 0.060 Uiso 0.503(15) 1 calc PR B 2
C33 C 0.5449(6) 0.8019(4) 0.9663(6) 0.108(2) Uani 1 1 d . . .
H33A H 0.5941 0.8508 0.9639 0.129 Uiso 0.497(15) 1 calc PR B 1
H33B H 0.5219 0.8014 1.0375 0.129 Uiso 0.497(15) 1 calc PR B 1
H33C H 0.5382 0.7712 1.0312 0.129 Uiso 0.503(15) 1 calc PR B 2
H33D H 0.5679 0.8557 0.9915 0.129 Uiso 0.503(15) 1 calc PR B 2
C34 C 0.4182(6) 0.7974(4) 0.8696(6) 0.110(2) Uani 1 1 d . B .
H34A H 0.3954 0.8485 0.8330 0.132 Uiso 0.497(15) 1 calc PR B 1
H34B H 0.3391 0.7815 0.8945 0.132 Uiso 0.497(15) 1 calc PR B 1
H34C H 0.4148 0.8378 0.8127 0.132 Uiso 0.503(15) 1 calc PR B 2
H34D H 0.3337 0.8019 0.8924 0.132 Uiso 0.503(15) 1 calc PR B 2
C35 C 0.4351(10) 0.7418(7) 0.7867(11) 0.064(3) Uiso 0.497(15) 1 d P B 1
H35A H 0.3611 0.7016 0.7693 0.077 Uiso 0.497(15) 1 calc PR B 1
H35B H 0.4303 0.7674 0.7144 0.077 Uiso 0.497(15) 1 calc PR B 1
C35' C 0.4290(8) 0.7184(6) 0.8231(9) 0.053(2) Uiso 0.503(15) 1 d P B 2
H35C H 0.3936 0.6787 0.8634 0.064 Uiso 0.503(15) 1 calc PR B 2
H35D H 0.3743 0.7156 0.7400 0.064 Uiso 0.503(15) 1 calc PR B 2
O41 O 0.6822(3) 0.53672(16) 0.8847(2) 0.0624(8) Uani 1 1 d . . .
C42 C 0.629(2) 0.4615(10) 0.8516(14) 0.106(6) Uiso 0.433(13) 1 d P B 1
H42A H 0.6301 0.4479 0.7747 0.127 Uiso 0.433(13) 1 calc PR B 1
H42B H 0.5313 0.4558 0.8524 0.127 Uiso 0.433(13) 1 calc PR B 1
C42' C 0.7305(8) 0.4626(4) 0.8556(6) 0.052(2) Uiso 0.567(13) 1 d P B 2
H42C H 0.6632 0.4428 0.7824 0.063 Uiso 0.567(13) 1 calc PR B 2
H42D H 0.8248 0.4677 0.8485 0.063 Uiso 0.567(13) 1 calc PR B 2
C43 C 0.7367(7) 0.4128(4) 0.9477(6) 0.0988(18) Uani 1 1 d . . .
H43A H 0.6882 0.3686 0.9678 0.119 Uiso 0.433(13) 1 calc PR B 1
H43B H 0.8116 0.3930 0.9207 0.119 Uiso 0.433(13) 1 calc PR B 1
H43C H 0.8277 0.3847 0.9747 0.119 Uiso 0.567(13) 1 calc PR B 2
H43D H 0.6585 0.3751 0.9234 0.119 Uiso 0.567(13) 1 calc PR B 2
C44 C 0.7940(8) 0.4579(4) 1.0401(6) 0.035(2) Uiso 0.433(13) 1 d P B 1
H44A H 0.8968 0.4641 1.0571 0.042 Uiso 0.433(13) 1 calc PR B 1
H44B H 0.7788 0.4356 1.1082 0.042 Uiso 0.433(13) 1 calc PR B 1
C44' C 0.7215(16) 0.4700(7) 1.0525(11) 0.101(4) Uiso 0.567(13) 1 d P B 2
H44C H 0.6358 0.4574 1.0705 0.121 Uiso 0.567(13) 1 calc PR B 2
H44D H 0.8056 0.4658 1.1233 0.121 Uiso 0.567(13) 1 calc PR B 2
C45 C 0.7119(6) 0.5405(3) 1.0055(4) 0.0735(13) Uani 1 1 d . B .
H45A H 0.6246 0.5426 1.0248 0.088 Uiso 0.433(13) 1 calc PR B 1
H45B H 0.7739 0.5844 1.0413 0.088 Uiso 0.433(13) 1 calc PR B 1
H45C H 0.8020 0.5683 1.0421 0.088 Uiso 0.567(13) 1 calc PR B 2
H45D H 0.6360 0.5697 1.0206 0.088 Uiso 0.567(13) 1 calc PR B 2
O51 O 0.5235(3) 0.60012(17) 0.6392(2) 0.0595(8) Uani 1 1 d . . .
C52 C 0.4294(10) 0.5364(5) 0.6084(6) 0.044(2) Uiso 0.53(2) 1 d P B 1
H52A H 0.4053 0.5174 0.6745 0.053 Uiso 0.53(2) 1 calc PR B 1
H52B H 0.4689 0.4938 0.5764 0.053 Uiso 0.53(2) 1 calc PR B 1
C52' C 0.3896(16) 0.5574(10) 0.6190(11) 0.078(4) Uiso 0.47(2) 1 d P B 2
H52C H 0.4086 0.5015 0.6240 0.093 Uiso 0.47(2) 1 calc PR B 2
H52D H 0.3492 0.5712 0.6784 0.093 Uiso 0.47(2) 1 calc PR B 2
C53 C 0.2952(6) 0.5752(5) 0.5125(5) 0.110(2) Uani 1 1 d . . .
H53A H 0.2557 0.5397 0.4470 0.131 Uiso 0.53(2) 1 calc PR B 1
H53B H 0.2207 0.5864 0.5452 0.131 Uiso 0.53(2) 1 calc PR B 1
H53C H 0.2130 0.6032 0.5191 0.131 Uiso 0.47(2) 1 calc PR B 2
H53D H 0.2610 0.5281 0.4668 0.131 Uiso 0.47(2) 1 calc PR B 2
C54 C 0.3355(13) 0.6381(6) 0.4781(10) 0.069(3) Uiso 0.53(2) 1 d P B 1
H54A H 0.2881 0.6826 0.4986 0.082 Uiso 0.53(2) 1 calc PR B 1
H54B H 0.3104 0.6372 0.3937 0.082 Uiso 0.53(2) 1 calc PR B 1
C54' C 0.3858(13) 0.6312(6) 0.4509(9) 0.062(3) Uiso 0.47(2) 1 d P B 2
H54C H 0.4061 0.6037 0.3886 0.074 Uiso 0.47(2) 1 calc PR B 2
H54D H 0.3339 0.6792 0.4201 0.074 Uiso 0.47(2) 1 calc PR B 2
C55 C 0.5031(5) 0.6450(4) 0.5392(4) 0.0801(15) Uani 1 1 d . B .
H55A H 0.5541 0.6231 0.4911 0.096 Uiso 0.53(2) 1 calc PR B 1
H55B H 0.5331 0.6988 0.5585 0.096 Uiso 0.53(2) 1 calc PR B 1
H55C H 0.5035 0.6998 0.5602 0.096 Uiso 0.47(2) 1 calc PR B 2
H55D H 0.5850 0.6366 0.5140 0.096 Uiso 0.47(2) 1 calc PR B 2
O61 O 0.8356(3) 0.65986(17) 0.7916(2) 0.0602(8) Uani 1 1 d . . .
C62 C 0.9720(4) 0.6287(3) 0.8585(4) 0.0714(13) Uani 1 1 d . B .
H62A H 0.9803 0.5746 0.8372 0.086 Uiso 1 1 calc R . .
H62B H 0.9874 0.6312 0.9415 0.086 Uiso 1 1 calc R . .
C63 C 1.0754(5) 0.6782(4) 0.8295(6) 0.0904(18) Uani 1 1 d . . .
H63A H 1.0869 0.6617 0.7571 0.108 Uiso 0.57(2) 1 calc PR B 1
H63B H 1.1688 0.6780 0.8917 0.108 Uiso 0.57(2) 1 calc PR B 1
H63C H 1.1511 0.6946 0.9008 0.108 Uiso 0.43(2) 1 calc PR B 2
H63D H 1.1195 0.6488 0.7826 0.108 Uiso 0.43(2) 1 calc PR B 2
C64 C 1.0059(8) 0.7562(6) 0.8170(10) 0.062(3) Uiso 0.57(2) 1 d P B 1
H64A H 1.0279 0.7812 0.8927 0.074 Uiso 0.57(2) 1 calc PR B 1
H64B H 1.0380 0.7898 0.7667 0.074 Uiso 0.57(2) 1 calc PR B 1
C65 C 0.8533(11) 0.7400(8) 0.7650(15) 0.084(4) Uiso 0.57(2) 1 d P B 1
H65A H 0.7985 0.7741 0.7978 0.101 Uiso 0.57(2) 1 calc PR B 1
H65B H 0.8205 0.7480 0.6810 0.101 Uiso 0.57(2) 1 calc PR B 1
C64' C 1.0096(16) 0.7393(11) 0.772(2) 0.091(5) Uiso 0.43(2) 1 d P B 2
H64C H 1.0471 0.7521 0.7100 0.110 Uiso 0.43(2) 1 calc PR B 2
H64D H 1.0239 0.7840 0.8235 0.110 Uiso 0.43(2) 1 calc PR B 2
C65' C 0.8565(10) 0.7200(7) 0.7215(11) 0.050(3) Uiso 0.43(2) 1 d P B 2
H65C H 0.7976 0.7651 0.7233 0.060 Uiso 0.43(2) 1 calc PR B 2
H65D H 0.8317 0.7027 0.6411 0.060 Uiso 0.43(2) 1 calc PR B 2
O71 O 0.3994(5) 0.3237(3) 0.5556(4) 0.1176(16) Uani 1 1 d . . .
C72 C 0.418(2) 0.3055(13) 0.701(2) 0.083(7) Uiso 0.32(3) 1 d P C 1
H72A H 0.5173 0.2931 0.7488 0.100 Uiso 0.32(3) 1 calc PR C 1
H72B H 0.3840 0.3488 0.7359 0.100 Uiso 0.32(3) 1 calc PR C 1
C72' C 0.4553(12) 0.2916(6) 0.6621(10) 0.085(4) Uiso 0.68(3) 1 d P C 2
H72C H 0.4920 0.3321 0.7208 0.102 Uiso 0.68(3) 1 calc PR C 2
H72D H 0.5342 0.2568 0.6653 0.102 Uiso 0.68(3) 1 calc PR C 2
C73 C 0.3371(11) 0.2467(5) 0.6847(9) 0.149(4) Uani 1 1 d . . .
H73A H 0.3174 0.2328 0.7549 0.178 Uiso 0.32(3) 1 calc PR C 1
H73B H 0.3781 0.2018 0.6586 0.178 Uiso 0.32(3) 1 calc PR C 1
H73C H 0.3491 0.1907 0.6779 0.178 Uiso 0.68(3) 1 calc PR C 2
H73D H 0.3341 0.2581 0.7618 0.178 Uiso 0.68(3) 1 calc PR C 2
C74 C 0.2090(8) 0.2746(5) 0.5939(6) 0.116(2) Uani 1 1 d . C .
H74A H 0.1641 0.2332 0.5389 0.139 Uiso 1 1 calc R . .
H74B H 0.1396 0.2946 0.6270 0.139 Uiso 1 1 calc R . .
C75 C 0.2602(6) 0.3356(4) 0.5384(5) 0.0836(15) Uani 1 1 d . C .
H75A H 0.2051 0.3361 0.4552 0.100 Uiso 1 1 calc R . .
H75B H 0.2479 0.3859 0.5708 0.100 Uiso 1 1 calc R . .

loop_
_atom_site_aniso_label
_atom_site_aniso_U_11
_atom_site_aniso_U_22
_atom_site_aniso_U_33
_atom_site_aniso_U_23
_atom_site_aniso_U_13
_atom_site_aniso_U_12
Si1 0.0426(5) 0.0786(8) 0.0383(5) 0.0051(5) -0.0012(4) 0.0214(5)
B1 0.049(2) 0.0338(19) 0.0376(19) 0.0100(16) -0.0007(16) 0.0022(17)
B2 0.0352(17) 0.042(2) 0.0394(18) 0.0028(16) 0.0061(14) 0.0004(15)
N1 0.0350(13) 0.0376(15) 0.0377(14) 0.0029(12) 0.0023(11) 0.0013(11)
N2 0.0363(13) 0.0397(15) 0.0356(13) 0.0072(11) 0.0071(11) 0.0072(12)
C3 0.0455(16) 0.0441(19) 0.0352(14) 0.0052(15) 0.0102(13) 0.0127(16)
C4 0.0378(15) 0.053(2) 0.0326(15) 0.0023(14) 0.0070(13) 0.0069(14)
C5 0.0341(15) 0.048(2) 0.0396(16) -0.0027(15) 0.0020(13) -0.0015(14)
C11 0.0372(15) 0.0345(17) 0.0368(15) 0.0049(13) 0.0018(12) 0.0027(13)
C12 0.0335(14) 0.0285(16) 0.0448(17) 0.0003(13) 0.0090(13) 0.0046(12)
C13 0.0401(16) 0.0381(18) 0.0493(19) -0.0040(15) 0.0106(14) -0.0032(14)
C14 0.0464(18) 0.045(2) 0.0480(19) -0.0125(16) 0.0062(15) -0.0061(16)
C15 0.0523(19) 0.059(2) 0.0380(16) -0.0065(16) 0.0086(14) 0.0034(18)
C16 0.0491(18) 0.044(2) 0.0407(17) 0.0032(15) 0.0074(14) -0.0007(15)
C21 0.0493(19) 0.0384(19) 0.0342(16) -0.0065(14) -0.0078(14) 0.0057(15)
C22 0.0387(16) 0.056(2) 0.0350(16) -0.0099(15) -0.0038(13) 0.0122(15)
C23 0.0376(17) 0.080(3) 0.051(2) -0.021(2) -0.0024(15) 0.0140(19)
C24 0.059(2) 0.099(4) 0.060(3) -0.030(3) -0.007(2) 0.043(3)
C25 0.077(3) 0.058(3) 0.066(3) -0.016(2) -0.006(2) 0.018(3)
C26 0.067(2) 0.037(2) 0.049(2) -0.0050(16) -0.0073(18) 0.0102(18)
Li1 0.051(3) 0.045(3) 0.045(3) 0.005(3) 0.005(3) -0.001(3)
O31 0.0493(14) 0.0507(17) 0.088(2) -0.0217(15) 0.0050(14) 0.0048(12)
C33 0.076(3) 0.101(5) 0.128(5) -0.061(4) 0.013(3) -0.002(3)
C34 0.072(3) 0.128(6) 0.114(5) -0.048(4) 0.013(3) 0.024(3)
O41 0.088(2) 0.0467(16) 0.0438(13) 0.0064(12) 0.0116(13) 0.0037(14)
C43 0.114(4) 0.073(4) 0.117(5) 0.029(3) 0.050(4) 0.022(3)
C45 0.082(3) 0.082(3) 0.047(2) 0.004(2) 0.012(2) -0.003(2)
O51 0.0550(14) 0.073(2) 0.0396(13) 0.0069(12) 0.0030(11) -0.0176(13)
C53 0.062(3) 0.169(7) 0.079(4) -0.024(4) 0.000(3) -0.009(4)
C55 0.079(3) 0.110(4) 0.047(2) 0.029(3) 0.016(2) 0.011(3)
O61 0.0415(13) 0.0627(17) 0.0639(16) 0.0181(14) 0.0026(12) 0.0013(12)
C62 0.042(2) 0.085(3) 0.075(3) 0.023(2) 0.0047(19) 0.004(2)
C63 0.050(2) 0.111(4) 0.102(4) 0.036(3) 0.015(2) -0.002(3)
O71 0.087(3) 0.147(4) 0.110(3) 0.035(3) 0.024(2) 0.009(3)
C73 0.191(9) 0.108(6) 0.147(8) 0.058(5) 0.059(7) 0.044(6)
C74 0.113(5) 0.140(6) 0.098(4) 0.002(5) 0.041(4) -0.023(5)
C75 0.073(3) 0.097(4) 0.078(3) -0.011(3) 0.024(3) 0.006(3)

loop_
_atom_type_symbol
_atom_type_description
_atom_type_scat_dispersion_real
_atom_type_scat_dispersion_imag
_atom_type_scat_source
C C 0.0033 0.0016 'International Tables Vol C Tables 4.2.6.8 and 6.1.1.4'
H H 0.0000 0.0000 'International Tables Vol C Tables 4.2.6.8 and 6.1.1.4'
B B 0.0013 0.0007 'International Tables Vol C Tables 4.2.6.8 and 6.1.1.4'
Li Li -0.0003 0.0001 'International Tables Vol C Tables 4.2.6.8 and 6.1.1.4'
N N 0.0061 0.0033 'International Tables Vol C Tables 4.2.6.8 and 6.1.1.4'
O O 0.0106 0.0060 'International Tables Vol C Tables 4.2.6.8 and 6.1.1.4'
Si Si 0.0817 0.0704 'International Tables Vol C Tables 4.2.6.8 and 6.1.1.4'

loop_
_geom_angle_atom_site_label_1
_geom_angle_atom_site_label_2
_geom_angle_atom_site_label_3
_geom_angle
_geom_angle_site_symmetry_1
_geom_angle_site_symmetry_3
_geom_angle_publ_flag
C8 Si1 C7 120.5(6) . . ?
C6' Si1 C7' 103.2(10) . . ?
C6' Si1 C8' 87.3(12) . . ?
C7' Si1 C8' 129.0(11) . . ?
C6' Si1 C4 110.5(7) . . ?
C8 Si1 C4 109.5(3) . . ?
C7 Si1 C4 109.6(4) . . ?
C7' Si1 C4 110.5(6) . . ?
C8' Si1 C4 111.9(8) . . ?
C8 Si1 C6 104.7(5) . . ?
C7 Si1 C6 102.6(6) . . ?
C4 Si1 C6 109.1(3) . . ?
N1 B1 C21 102.8(3) . . ?
N1 B1 C11 103.3(3) . . ?
C21 B1 C11 106.2(3) . . ?
N1 B1 H1 104(2) . . ?
C21 B1 H1 114(2) . . ?
C11 B1 H1 124(2) . . ?
N2 B2 C22 103.0(3) . . ?
N2 B2 C12 103.7(3) . . ?
C22 B2 C12 105.4(3) . . ?
N2 B2 H2 105.6(19) . . ?
C22 B2 H2 122(2) . . ?
C12 B2 H2 115(2) . . ?
C5 N1 N2 108.7(3) . . ?
C5 N1 B1 135.0(3) . . ?
N2 N1 B1 116.3(2) . . ?
C3 N2 N1 108.4(3) . . ?
C3 N2 B2 136.9(3) . . ?
N1 N2 B2 114.7(2) . . ?
N2 C3 C4 109.7(3) . . ?
N2 C3 H3 125.1 . . ?
C4 C3 H3 125.1 . . ?
C3 C4 C5 103.4(3) . . ?
C3 C4 Si1 129.7(3) . . ?
C5 C4 Si1 126.9(3) . . ?
N1 C5 C4 109.8(3) . . ?
N1 C5 H5 125.1 . . ?
C4 C5 H5 125.1 . . ?
Si1 C6 H6A 109.5 . . ?
Si1 C6 H6B 109.5 . . ?
H6A C6 H6B 109.5 . . ?
Si1 C6 H6C 109.5 . . ?
H6A C6 H6C 109.5 . . ?
H6B C6 H6C 109.5 . . ?
Si1 C7 H7A 109.5 . . ?
Si1 C7 H7B 109.5 . . ?
H7A C7 H7B 109.5 . . ?
Si1 C7 H7C 109.5 . . ?
H7A C7 H7C 109.5 . . ?
H7B C7 H7C 109.5 . . ?
Si1 C8 H8A 109.5 . . ?
Si1 C8 H8B 109.5 . . ?
H8A C8 H8B 109.5 . . ?
Si1 C8 H8C 109.5 . . ?
H8A C8 H8C 109.5 . . ?
H8B C8 H8C 109.5 . . ?
Si1 C6' H6'1 109.5 . . ?
Si1 C6' H6'2 109.5 . . ?
H6'1 C6' H6'2 109.5 . . ?
Si1 C6' H6'3 109.5 . . ?
H6'1 C6' H6'3 109.5 . . ?
H6'2 C6' H6'3 109.5 . . ?
Si1 C7' H7'1 109.5 . . ?
Si1 C7' H7'2 109.5 . . ?
H7'1 C7' H7'2 109.5 . . ?
Si1 C7' H7'3 109.5 . . ?
H7'1 C7' H7'3 109.5 . . ?
H7'2 C7' H7'3 109.5 . . ?
Si1 C8' H8'1 109.5 . . ?
Si1 C8' H8'2 109.5 . . ?
H8'1 C8' H8'2 109.5 . . ?
Si1 C8' H8'3 109.5 . . ?
H8'1 C8' H8'3 109.5 . . ?
H8'2 C8' H8'3 109.5 . . ?
C16 C11 C12 119.2(3) . . ?
C16 C11 B1 126.8(3) . . ?
C12 C11 B1 114.0(3) . . ?
C13 C12 C11 118.2(3) . . ?
C13 C12 B2 128.2(3) . . ?
C11 C12 B2 113.7(3) . . ?
C12 C13 C14 122.2(3) . . ?
C12 C13 H13 118.9 . . ?
C14 C13 H13 118.9 . . ?
C15 C14 C13 120.3(3) . . ?
C15 C14 H14 119.9 . . ?
C13 C14 H14 119.9 . . ?
C14 C15 C16 119.3(3) . . ?
C14 C15 H15 120.3 . . ?
C16 C15 H15 120.3 . . ?
C11 C16 C15 120.8(3) . . ?
C11 C16 H16 119.6 . . ?
C15 C16 H16 119.6 . . ?
C26 C21 C22 119.5(4) . . ?
C26 C21 B1 126.2(4) . . ?
C22 C21 B1 114.4(3) . . ?
C23 C22 C21 119.2(4) . . ?
C23 C22 B2 127.0(4) . . ?
C21 C22 B2 113.8(3) . . ?
C22 C23 C24 119.3(5) . . ?
C22 C23 H23 120.4 . . ?
C24 C23 H23 120.4 . . ?
C25 C24 C23 119.7(4) . . ?
C25 C24 H24 120.1 . . ?
C23 C24 H24 120.1 . . ?
C26 C25 C24 120.8(4) . . ?
C26 C25 H25 119.6 . . ?
C24 C25 H25 119.6 . . ?
C25 C26 C21 121.6(5) . . ?
C25 C26 H26 119.2 . . ?
C21 C26 H26 119.2 . . ?
O61 Li1 O31 106.1(3) . . ?
O61 Li1 O41 108.2(3) . . ?
O31 Li1 O41 112.1(4) . . ?
O61 Li1 O51 115.1(4) . . ?
O31 Li1 O51 107.0(3) . . ?
O41 Li1 O51 108.3(3) . . ?
C35' O31 C32' 112.4(5) . . ?
C32' O31 C35 106.9(5) . . ?
C35' O31 C32 99.0(6) . . ?
C35 O31 C32 108.4(6) . . ?
C35' O31 Li1 124.4(4) . . ?
C32' O31 Li1 123.1(4) . . ?
C35 O31 Li1 125.2(5) . . ?
C32 O31 Li1 125.2(4) . . ?
C33 C32 O31 104.5(7) . . ?
C33 C32 H32A 110.9 . . ?
O31 C32 H32A 110.9 . . ?
C33 C32 H32B 110.9 . . ?
O31 C32 H32B 110.9 . . ?
H32A C32 H32B 108.9 . . ?
O31 C32' C33 100.0(5) . . ?
O31 C32' H32C 111.8 . . ?
C33 C32' H32C 111.8 . . ?
O31 C32' H32D 111.8 . . ?
C33 C32' H32D 111.8 . . ?
H32C C32' H32D 109.5 . . ?
C32 C33 C34 110.5(6) . . ?
C34 C33 C32' 102.3(5) . . ?
C32 C33 H33A 109.6 . . ?
C34 C33 H33A 109.6 . . ?
C32 C33 H33B 109.6 . . ?
C34 C33 H33B 109.6 . . ?
H33A C33 H33B 108.1 . . ?
C34 C33 H33C 111.3 . . ?
C32' C33 H33C 111.3 . . ?
C32 C33 H33D 130.3 . . ?
C34 C33 H33D 111.3 . . ?
C32' C33 H33D 111.3 . . ?
H33C C33 H33D 109.2 . . ?
C33 C34 C35 110.0(6) . . ?
C33 C34 C35' 102.2(6) . . ?
C33 C34 H34A 109.7 . . ?
C35 C34 H34A 109.7 . . ?
C33 C34 H34B 109.7 . . ?
C35 C34 H34B 109.7 . . ?
H34A C34 H34B 108.2 . . ?
C35' C34 H34C 111.3 . . ?
C33 C34 H34D 111.3 . . ?
C35 C34 H34D 125.0 . . ?
C35' C34 H34D 111.3 . . ?
H34C C34 H34D 109.2 . . ?
O31 C35 C34 103.9(7) . . ?
O31 C35 H35A 111.0 . . ?
C34 C35 H35A 111.0 . . ?
O31 C35 H35B 111.0 . . ?
C34 C35 H35B 111.0 . . ?
H35A C35 H35B 109.0 . . ?
O31 C35' C34 104.0(6) . . ?
O31 C35' H35C 110.9 . . ?
C34 C35' H35C 110.9 . . ?
O31 C35' H35D 110.9 . . ?
C34 C35' H35D 110.9 . . ?
H35C C35' H35D 109.0 . . ?
C42 O41 C45 105.5(7) . . ?
C45 O41 C42' 109.5(4) . . ?
C42 O41 Li1 127.4(7) . . ?
C45 O41 Li1 123.3(3) . . ?
C42' O41 Li1 123.1(4) . . ?
O41 C42 C43 100.7(11) . . ?
O41 C42 H42A 111.6 . . ?
C43 C42 H42A 111.6 . . ?
O41 C42 H42B 111.6 . . ?
C43 C42 H42B 111.6 . . ?
H42A C42 H42B 109.4 . . ?
C43 C42' O41 105.3(5) . . ?
C43 C42' H42C 110.7 . . ?
O41 C42' H42C 110.7 . . ?
C43 C42' H42D 110.7 . . ?
O41 C42' H42D 110.7 . . ?
H42C C42' H42D 108.8 . . ?
C44 C43 C42' 102.6(6) . . ?
C44 C43 C42 108.4(8) . . ?
C42' C43 C44' 105.8(6) . . ?
C42 C43 C44' 92.5(9) . . ?
C44 C43 H43A 110.0 . . ?
C42 C43 H43A 110.0 . . ?
C44 C43 H43B 110.0 . . ?
C42 C43 H43B 110.0 . . ?
H43A C43 H43B 108.4 . . ?
C44 C43 H43C 85.8 . . ?
C42' C43 H43C 110.6 . . ?
C44' C43 H43C 110.6 . . ?
C42' C43 H43D 110.6 . . ?
C44' C43 H43D 110.6 . . ?
H43B C43 H43D 106.6 . . ?
H43C C43 H43D 108.7 . . ?
C43 C44 C45 105.1(5) . . ?
C43 C44 H44A 110.7 . . ?
C45 C44 H44A 110.7 . . ?
C43 C44 H44B 110.7 . . ?
C45 C44 H44B 110.7 . . ?
H44A C44 H44B 108.8 . . ?
C45 C44' C43 102.4(9) . . ?
C45 C44' H44C 111.3 . . ?
C43 C44' H44C 111.3 . . ?
C45 C44' H44D 111.3 . . ?
C43 C44' H44D 111.3 . . ?
H44C C44' H44D 109.2 . . ?
C44' C45 O41 111.8(7) . . ?
O41 C45 C44 97.9(4) . . ?
O41 C45 H45A 112.2 . . ?
C44 C45 H45A 112.2 . . ?
O41 C45 H45B 112.2 . . ?
C44 C45 H45B 112.2 . . ?
H45A C45 H45B 109.8 . . ?
C44' C45 H45C 109.3 . . ?
O41 C45 H45C 109.3 . . ?
H45A C45 H45C 128.5 . . ?
C44' C45 H45D 109.3 . . ?
O41 C45 H45D 109.3 . . ?
C44 C45 H45D 138.9 . . ?
H45C C45 H45D 107.9 . . ?
C55 O51 C52 108.2(4) . . ?
C55 O51 C52' 106.3(5) . . ?
C55 O51 Li1 124.0(4) . . ?
C52 O51 Li1 127.8(4) . . ?
C52' O51 Li1 124.2(6) . . ?
O51 C52 C53 100.4(6) . . ?
O51 C52 H52A 111.7 . . ?
C53 C52 H52A 111.7 . . ?
O51 C52 H52B 111.7 . . ?
C53 C52 H52B 111.7 . . ?
H52A C52 H52B 109.5 . . ?
C53 C52' O51 109.6(9) . . ?
C53 C52' H52C 109.7 . . ?
O51 C52' H52C 109.7 . . ?
C53 C52' H52D 109.7 . . ?
O51 C52' H52D 109.7 . . ?
H52C C52' H52D 108.2 . . ?
C54 C53 C52' 108.6(8) . . ?
C54 C53 C52 108.8(6) . . ?
C52' C53 C54' 105.4(7) . . ?
C52 C53 C54' 97.6(5) . . ?
C54 C53 H53A 109.9 . . ?
C52 C53 H53A 109.9 . . ?
C54' C53 H53A 96.6 . . ?
C54 C53 H53B 109.9 . . ?
C52 C53 H53B 109.9 . . ?
C54' C53 H53B 132.8 . . ?
H53A C53 H53B 108.3 . . ?
C52' C53 H53C 110.7 . . ?
C54' C53 H53C 110.7 . . ?
H53A C53 H53C 105.5 . . ?
C52' C53 H53D 110.7 . . ?
C54' C53 H53D 110.7 . . ?
H53B C53 H53D 103.6 . . ?
H53C C53 H53D 108.8 . . ?
C53 C54 C55 107.9(7) . . ?
C53 C54 H54A 110.1 . . ?
C55 C54 H54A 110.1 . . ?
C53 C54 H54B 110.1 . . ?
C55 C54 H54B 110.1 . . ?
H54A C54 H54B 108.4 . . ?
C55 C54' C53 101.3(7) . . ?
C55 C54' H54C 111.5 . . ?
C53 C54' H54C 111.5 . . ?
C55 C54' H54D 111.5 . . ?
C53 C54' H54D 111.5 . . ?
H54C C54' H54D 109.3 . . ?
C54' C55 O51 116.1(7) . . ?
O51 C55 C54 100.5(6) . . ?
O51 C55 H55A 111.7 . . ?
C54 C55 H55A 111.7 . . ?
O51 C55 H55B 111.7 . . ?
C54 C55 H55B 111.7 . . ?
H55A C55 H55B 109.4 . . ?
C54' C55 H55C 108.3 . . ?
O51 C55 H55C 108.3 . . ?
C54' C55 H55D 108.3 . . ?
O51 C55 H55D 108.3 . . ?
C54 C55 H55D 134.3 . . ?
H55C C55 H55D 107.4 . . ?
C65' O61 C62 108.4(4) . . ?
C62 O61 C65 108.9(5) . . ?
C65' O61 Li1 124.2(4) . . ?
C62 O61 Li1 127.3(3) . . ?
C65 O61 Li1 119.0(5) . . ?
O61 C62 C63 104.4(4) . . ?
O61 C62 H62A 110.9 . . ?
C63 C62 H62A 110.9 . . ?
O61 C62 H62B 110.9 . . ?
C63 C62 H62B 110.9 . . ?
H62A C62 H62B 108.9 . . ?
C64' C63 C62 109.6(8) . . ?
C62 C63 C64 102.0(5) . . ?
C64' C63 H63A 86.3 . . ?
C62 C63 H63A 111.4 . . ?
C64 C63 H63A 111.4 . . ?
C64' C63 H63B 126.0 . . ?
C62 C63 H63B 111.4 . . ?
C64 C63 H63B 111.4 . . ?
H63A C63 H63B 109.2 . . ?
C64' C63 H63C 109.7 . . ?
C62 C63 H63C 109.7 . . ?
C64' C63 H63D 109.7 . . ?
C62 C63 H63D 109.7 . . ?
C64 C63 H63D 133.7 . . ?
H63C C63 H63D 108.2 . . ?
C65 C64 C63 104.4(7) . . ?
C65 C64 H64A 110.9 . . ?
C63 C64 H64A 110.9 . . ?
C65 C64 H64B 110.9 . . ?
C63 C64 H64B 110.9 . . ?
H64A C64 H64B 108.9 . . ?
O61 C65 C64 105.9(8) . . ?
O61 C65 H65A 110.6 . . ?
C64 C65 H65A 110.6 . . ?
O61 C65 H65B 110.6 . . ?
C64 C65 H65B 110.6 . . ?
H65A C65 H65B 108.7 . . ?
C63 C64' C65' 107.2(12) . . ?
C63 C64' H64C 110.3 . . ?
C65' C64' H64C 110.3 . . ?
C63 C64' H64D 110.3 . . ?
C65' C64' H64D 110.3 . . ?
H64C C64' H64D 108.5 . . ?
O61 C65' C64' 105.2(9) . . ?
O61 C65' H65C 110.7 . . ?
C64' C65' H65C 110.7 . . ?
O61 C65' H65D 110.7 . . ?
C64' C65' H65D 110.7 . . ?
H65C C65' H65D 108.8 . . ?
C75 O71 C72' 105.7(8) . . ?
C75 O71 C72 85.9(9) . . ?
C73 C72 O71 98.2(15) . . ?
C73 C72 H72A 112.1 . . ?
O71 C72 H72A 112.1 . . ?
C73 C72 H72B 112.1 . . ?
O71 C72 H72B 112.1 . . ?
H72A C72 H72B 109.8 . . ?
O71 C72' C73 107.6(7) . . ?
O71 C72' H72C 110.2 . . ?
C73 C72' H72C 110.2 . . ?
O71 C72' H72D 110.2 . . ?
C73 C72' H72D 110.2 . . ?
H72C C72' H72D 108.5 . . ?
C72 C73 C74 101.5(10) . . ?
C74 C73 C72' 102.8(6) . . ?
C72 C73 H73A 111.5 . . ?
C74 C73 H73A 111.5 . . ?
C72 C73 H73B 111.5 . . ?
C74 C73 H73B 111.5 . . ?
H73A C73 H73B 109.3 . . ?
C72' C73 H73C 111.2 . . ?
C72' C73 H73D 111.2 . . ?
H73C C73 H73D 109.1 . . ?
C75 C74 C73 104.1(6) . . ?
C75 C74 H74A 110.9 . . ?
C73 C74 H74A 110.9 . . ?
C75 C74 H74B 110.9 . . ?
C73 C74 H74B 110.9 . . ?
H74A C74 H74B 109.0 . . ?
O71 C75 C74 109.3(6) . . ?
O71 C75 H75A 109.8 . . ?
C74 C75 H75A 109.8 . . ?
O71 C75 H75B 109.8 . . ?
C74 C75 H75B 109.8 . . ?
H75A C75 H75B 108.3 . . ?

loop_
_geom_bond_atom_site_label_1
_geom_bond_atom_site_label_2
_geom_bond_distance
_geom_bond_site_symmetry_2
_geom_bond_publ_flag
Si1 C6' 1.79(2) . ?
Si1 C8 1.817(11) . ?
Si1 C7 1.827(13) . ?
Si1 C7' 1.831(18) . ?
Si1 C8' 1.85(2) . ?
Si1 C4 1.852(3) . ?
Si1 C6 1.884(11) . ?
B1 N1 1.599(4) . ?
B1 C21 1.607(6) . ?
B1 C11 1.611(5) . ?
B1 H1 1.21(5) . ?
B2 N2 1.610(4) . ?
B2 C22 1.620(5) . ?
B2 C12 1.624(5) . ?
B2 H2 1.17(4) . ?
N1 C5 1.332(4) . ?
N1 N2 1.352(4) . ?
N2 C3 1.340(4) . ?
C3 C4 1.400(5) . ?
C3 H3 0.9500 . ?
C4 C5 1.405(5) . ?
C5 H5 0.9500 . ?
C6 H6A 0.9800 . ?
C6 H6B 0.9800 . ?
C6 H6C 0.9800 . ?
C7 H7A 0.9800 . ?
C7 H7B 0.9800 . ?
C7 H7C 0.9800 . ?
C8 H8A 0.9800 . ?
C8 H8B 0.9800 . ?
C8 H8C 0.9800 . ?
C6' H6'1 0.9800 . ?
C6' H6'2 0.9800 . ?
C6' H6'3 0.9800 . ?
C7' H7'1 0.9800 . ?
C7' H7'2 0.9800 . ?
C7' H7'3 0.9800 . ?
C8' H8'1 0.9800 . ?
C8' H8'2 0.9800 . ?
C8' H8'3 0.9800 . ?
C11 C16 1.386(5) . ?
C11 C12 1.426(5) . ?
C12 C13 1.381(5) . ?
C13 C14 1.385(5) . ?
C13 H13 0.9500 . ?
C14 C15 1.363(6) . ?
C14 H14 0.9500 . ?
C15 C16 1.416(5) . ?
C15 H15 0.9500 . ?
C16 H16 0.9500 . ?
C21 C26 1.395(5) . ?
C21 C22 1.417(6) . ?
C22 C23 1.397(6) . ?
C23 C24 1.444(7) . ?
C23 H23 0.9500 . ?
C24 C25 1.371(8) . ?
C24 H24 0.9500 . ?
C25 C26 1.361(7) . ?
C25 H25 0.9500 . ?
C26 H26 0.9500 . ?
Li1 O61 1.902(7) . ?
Li1 O31 1.902(7) . ?
Li1 O41 1.918(7) . ?
Li1 O51 1.925(6) . ?
O31 C35' 1.417(9) . ?
O31 C32' 1.420(8) . ?
O31 C35 1.464(10) . ?
O31 C32 1.532(11) . ?
C32 C33 1.386(11) . ?
C32 H32A 0.9900 . ?
C32 H32B 0.9900 . ?
C32' C33 1.589(11) . ?
C32' H32C 0.9900 . ?
C32' H32D 0.9900 . ?
C33 C34 1.420(8) . ?
C33 H33A 0.9900 . ?
C33 H33B 0.9900 . ?
C33 H33C 0.9900 . ?
C33 H33D 0.9900 . ?
C34 C35 1.467(12) . ?
C34 C35' 1.511(11) . ?
C34 H34A 0.9900 . ?
C34 H34B 0.9900 . ?
C34 H34C 0.9900 . ?
C34 H34D 0.9900 . ?
C35 H35A 0.9900 . ?
C35 H35B 0.9900 . ?
C35' H35C 0.9900 . ?
C35' H35D 0.9900 . ?
O41 C42 1.423(17) . ?
O41 C45 1.427(5) . ?
O41 C42' 1.469(8) . ?
C42 C43 1.559(17) . ?
C42 H42A 0.9900 . ?
C42 H42B 0.9900 . ?
C42' C43 1.420(9) . ?
C42' H42C 0.9900 . ?
C42' H42D 0.9900 . ?
C43 C44 1.344(10) . ?
C43 C44' 1.689(15) . ?
C43 H43A 0.9900 . ?
C43 H43B 0.9900 . ?
C43 H43C 0.9900 . ?
C43 H43D 0.9900 . ?
C44 C45 1.642(9) . ?
C44 H44A 0.9900 . ?
C44 H44B 0.9900 . ?
C44' C45 1.350(13) . ?
C44' H44C 0.9900 . ?
C44' H44D 0.9900 . ?
C45 H45A 0.9900 . ?
C45 H45B 0.9900 . ?
C45 H45C 0.9900 . ?
C45 H45D 0.9900 . ?
O51 C55 1.422(5) . ?
O51 C52 1.424(8) . ?
O51 C52' 1.484(13) . ?
C52 C53 1.609(10) . ?
C52 H52A 0.9900 . ?
C52 H52B 0.9900 . ?
C52' C53 1.371(13) . ?
C52' H52C 0.9900 . ?
C52' H52D 0.9900 . ?
C53 C54 1.292(13) . ?
C53 C54' 1.691(15) . ?
C53 H53A 0.9900 . ?
C53 H53B 0.9900 . ?
C53 H53C 0.9900 . ?
C53 H53D 0.9900 . ?
C54 C55 1.599(13) . ?
C54 H54A 0.9900 . ?
C54 H54B 0.9900 . ?
C54' C55 1.327(10) . ?
C54' H54C 0.9900 . ?
C54' H54D 0.9900 . ?
C55 H55A 0.9900 . ?
C55 H55B 0.9900 . ?
C55 H55C 0.9900 . ?
C55 H55D 0.9900 . ?
O61 C65' 1.424(10) . ?
O61 C62 1.444(5) . ?
O61 C65 1.460(12) . ?
C62 C63 1.490(7) . ?
C62 H62A 0.9900 . ?
C62 H62B 0.9900 . ?
C63 C64' 1.327(17) . ?
C63 C64 1.512(11) . ?
C63 H63A 0.9900 . ?
C63 H63B 0.9900 . ?
C63 H63C 0.9900 . ?
C63 H63D 0.9900 . ?
C64 C65 1.475(13) . ?
C64 H64A 0.9900 . ?
C64 H64B 0.9900 . ?
C65 H65A 0.9900 . ?
C65 H65B 0.9900 . ?
C64' C65' 1.488(18) . ?
C64' H64C 0.9900 . ?
C64' H64D 0.9900 . ?
C65' H65C 0.9900 . ?
C65' H65D 0.9900 . ?
O71 C75 1.361(7) . ?
O71 C72' 1.366(11) . ?
O71 C72 1.78(3) . ?
C72 C73 1.28(2) . ?
C72 H72A 0.9900 . ?
C72 H72B 0.9900 . ?
C72' C73 1.531(16) . ?
C72' H72C 0.9900 . ?
C72' H72D 0.9900 . ?
C73 C74 1.472(11) . ?
C73 H73A 0.9900 . ?
C73 H73B 0.9900 . ?
C73 H73C 0.9900 . ?
C73 H73D 0.9900 . ?
C74 C75 1.456(9) . ?
C74 H74A 0.9900 . ?
C74 H74B 0.9900 . ?
C75 H75A 0.9900 . ?
C75 H75B 0.9900 . ?

loop_
_geom_torsion_atom_site_label_1
_geom_torsion_atom_site_label_2
_geom_torsion_atom_site_label_3
_geom_torsion_atom_site_label_4
_geom_torsion
_geom_torsion_site_symmetry_1
_geom_torsion_site_symmetry_2
_geom_torsion_site_symmetry_3
_geom_torsion_site_symmetry_4
_geom_torsion_publ_flag
C21 B1 N1 C5 -125.3(4) . . . . ?
C11 B1 N1 C5 124.3(4) . . . . ?
C21 B1 N1 N2 55.4(3) . . . . ?
C11 B1 N1 N2 -54.9(4) . . . . ?
C5 N1 N2 C3 0.4(4) . . . . ?
B1 N1 N2 C3 179.9(3) . . . . ?
C5 N1 N2 B2 -179.9(3) . . . . ?
B1 N1 N2 B2 -0.5(4) . . . . ?
C22 B2 N2 C3 124.8(4) . . . . ?
C12 B2 N2 C3 -125.5(4) . . . . ?
C22 B2 N2 N1 -54.7(4) . . . . ?
C12 B2 N2 N1 54.9(3) . . . . ?
N1 N2 C3 C4 0.7(4) . . . . ?
B2 N2 C3 C4 -178.9(4) . . . . ?
N2 C3 C4 C5 -1.4(4) . . . . ?
N2 C3 C4 Si1 -179.7(3) . . . . ?
C6' Si1 C4 C3 -146.6(9) . . . . ?
C8 Si1 C4 C3 -0.6(5) . . . . ?
C7 Si1 C4 C3 133.7(6) . . . . ?
C7' Si1 C4 C3 99.8(8) . . . . ?
C8' Si1 C4 C3 -51.0(10) . . . . ?
C6 Si1 C4 C3 -114.6(5) . . . . ?
C6' Si1 C4 C5 35.5(9) . . . . ?
C8 Si1 C4 C5 -178.5(5) . . . . ?
C7 Si1 C4 C5 -44.2(6) . . . . ?
C7' Si1 C4 C5 -78.1(8) . . . . ?
C8' Si1 C4 C5 131.0(10) . . . . ?
C6 Si1 C4 C5 67.4(5) . . . . ?
N2 N1 C5 C4 -1.4(4) . . . . ?
B1 N1 C5 C4 179.3(4) . . . . ?
C3 C4 C5 N1 1.7(4) . . . . ?
Si1 C4 C5 N1 -179.9(3) . . . . ?
N1 B1 C11 C16 -126.8(3) . . . . ?
C21 B1 C11 C16 125.4(4) . . . . ?
N1 B1 C11 C12 54.8(4) . . . . ?
C21 B1 C11 C12 -53.0(3) . . . . ?
C16 C11 C12 C13 -1.1(4) . . . . ?
B1 C11 C12 C13 177.4(3) . . . . ?
C16 C11 C12 B2 179.9(3) . . . . ?
B1 C11 C12 B2 -1.5(4) . . . . ?
N2 B2 C12 C13 128.2(3) . . . . ?
C22 B2 C12 C13 -123.9(4) . . . . ?
N2 B2 C12 C11 -52.9(3) . . . . ?
C22 B2 C12 C11 54.9(3) . . . . ?
C11 C12 C13 C14 -0.3(5) . . . . ?
B2 C12 C13 C14 178.5(3) . . . . ?
C12 C13 C14 C15 2.1(6) . . . . ?
C13 C14 C15 C16 -2.5(6) . . . . ?
C12 C11 C16 C15 0.7(5) . . . . ?
B1 C11 C16 C15 -177.6(3) . . . . ?
C14 C15 C16 C11 1.1(5) . . . . ?
N1 B1 C21 C26 126.3(3) . . . . ?
C11 B1 C21 C26 -125.6(3) . . . . ?
N1 B1 C21 C22 -53.9(3) . . . . ?
C11 B1 C21 C22 54.2(3) . . . . ?
C26 C21 C22 C23 1.3(4) . . . . ?
B1 C21 C22 C23 -178.5(3) . . . . ?
C26 C21 C22 B2 179.6(3) . . . . ?
B1 C21 C22 B2 -0.2(4) . . . . ?
N2 B2 C22 C23 -127.5(3) . . . . ?
C12 B2 C22 C23 124.1(3) . . . . ?
N2 B2 C22 C21 54.4(3) . . . . ?
C12 B2 C22 C21 -54.0(3) . . . . ?
C21 C22 C23 C24 -0.5(5) . . . . ?
B2 C22 C23 C24 -178.5(3) . . . . ?
C22 C23 C24 C25 0.2(6) . . . . ?
C23 C24 C25 C26 -0.7(6) . . . . ?
C24 C25 C26 C21 1.6(6) . . . . ?
C22 C21 C26 C25 -1.9(5) . . . . ?
B1 C21 C26 C25 177.9(3) . . . . ?
O61 Li1 O31 C35' 158.5(7) . . . . ?
O41 Li1 O31 C35' -83.5(8) . . . . ?
O51 Li1 O31 C35' 35.1(8) . . . . ?
O61 Li1 O31 C32' -24.4(7) . . . . ?
O41 Li1 O31 C32' 93.5(6) . . . . ?
O51 Li1 O31 C32' -147.9(6) . . . . ?
O61 Li1 O31 C35 127.9(8) . . . . ?
O41 Li1 O31 C35 -114.2(8) . . . . ?
O51 Li1 O31 C35 4.4(9) . . . . ?
O61 Li1 O31 C32 -65.8(7) . . . . ?
O41 Li1 O31 C32 52.2(8) . . . . ?
O51 Li1 O31 C32 170.8(7) . . . . ?
C35' O31 C32 C33 -37.9(9) . . . . ?
C32' O31 C32 C33 79.2(11) . . . . ?
C35 O31 C32 C33 -13.9(10) . . . . ?
Li1 O31 C32 C33 177.8(6) . . . . ?
C35' O31 C32' C33 14.6(8) . . . . ?
C35 O31 C32' C33 40.6(8) . . . . ?
C32 O31 C32' C33 -57.4(9) . . . . ?
Li1 O31 C32' C33 -162.7(5) . . . . ?
O31 C32 C33 C34 16.9(11) . . . . ?
O31 C32 C33 C32' -64.0(9) . . . . ?
O31 C32' C33 C32 72.4(9) . . . . ?
O31 C32' C33 C34 -36.4(8) . . . . ?
C32 C33 C34 C35 -14.3(14) . . . . ?
C32' C33 C34 C35 19.2(11) . . . . ?
C32 C33 C34 C35' 9.7(12) . . . . ?
C32' C33 C34 C35' 43.2(9) . . . . ?
C35' O31 C35 C34 76.8(15) . . . . ?
C32' O31 C35 C34 -30.1(10) . . . . ?
C32 O31 C35 C34 5.6(11) . . . . ?
Li1 O31 C35 C34 173.9(6) . . . . ?
C33 C34 C35 O31 4.6(12) . . . . ?
C35' C34 C35 O31 -70.4(13) . . . . ?
C32' O31 C35' C34 10.9(10) . . . . ?
C35 O31 C35' C34 -71.1(15) . . . . ?
C32 O31 C35' C34 43.5(9) . . . . ?
Li1 O31 C35' C34 -171.8(5) . . . . ?
C33 C34 C35' O31 -34.9(10) . . . . ?
C35 C34 C35' O31 76.9(14) . . . . ?
O61 Li1 O41 C42 -119.2(10) . . . . ?
O31 Li1 O41 C42 124.1(10) . . . . ?
O51 Li1 O41 C42 6.3(11) . . . . ?
O61 Li1 O41 C45 86.0(5) . . . . ?
O31 Li1 O41 C45 -30.7(5) . . . . ?
O51 Li1 O41 C45 -148.5(4) . . . . ?
O61 Li1 O41 C42' -68.8(5) . . . . ?
O31 Li1 O41 C42' 174.5(4) . . . . ?
O51 Li1 O41 C42' 56.7(5) . . . . ?
C45 O41 C42 C43 -45.3(11) . . . . ?
C42' O41 C42 C43 56.8(9) . . . . ?
Li1 O41 C42 C43 156.3(5) . . . . ?
C42 O41 C42' C43 -69.2(11) . . . . ?
C45 O41 C42' C43 22.1(6) . . . . ?
Li1 O41 C42' C43 179.9(4) . . . . ?
O41 C42' C43 C44 -41.9(7) . . . . ?
O41 C42' C43 C42 61.8(11) . . . . ?
O41 C42' C43 C44' -12.4(8) . . . . ?
O41 C42 C43 C44 24.2(12) . . . . ?
O41 C42 C43 C42' -63.3(10) . . . . ?
O41 C42 C43 C44' 48.7(11) . . . . ?
C42' C43 C44 C45 43.8(7) . . . . ?
C42 C43 C44 C45 3.3(10) . . . . ?
C44' C43 C44 C45 -56.1(10) . . . . ?
C44 C43 C44' C45 86.6(13) . . . . ?
C42' C43 C44' C45 -0.9(11) . . . . ?
C42 C43 C44' C45 -38.5(11) . . . . ?
C43 C44' C45 O41 14.8(11) . . . . ?
C43 C44' C45 C44 -51.9(10) . . . . ?
C42 O41 C45 C44' 18.4(13) . . . . ?
C42' O41 C45 C44' -24.3(10) . . . . ?
Li1 O41 C45 C44' 177.9(8) . . . . ?
C42 O41 C45 C44 46.0(9) . . . . ?
C42' O41 C45 C44 3.3(5) . . . . ?
Li1 O41 C45 C44 -154.4(4) . . . . ?
C43 C44 C45 C44' 91.1(13) . . . . ?
C43 C44 C45 O41 -29.5(7) . . . . ?
O61 Li1 O51 C55 -43.3(6) . . . . ?
O31 Li1 O51 C55 74.4(5) . . . . ?
O41 Li1 O51 C55 -164.6(4) . . . . ?
O61 Li1 O51 C52 138.0(7) . . . . ?
O31 Li1 O51 C52 -104.3(7) . . . . ?
O41 Li1 O51 C52 16.7(8) . . . . ?
O61 Li1 O51 C52' 166.6(10) . . . . ?
O31 Li1 O51 C52' -75.7(10) . . . . ?
O41 Li1 O51 C52' 45.3(10) . . . . ?
C55 O51 C52 C53 -35.0(7) . . . . ?
C52' O51 C52 C53 53.9(15) . . . . ?
Li1 O51 C52 C53 143.8(5) . . . . ?
C55 O51 C52' C53 0.5(15) . . . . ?
C52 O51 C52' C53 -98(2) . . . . ?
Li1 O51 C52' C53 155.0(8) . . . . ?
O51 C52' C53 C54 -18.1(14) . . . . ?
O51 C52' C53 C52 76.0(19) . . . . ?
O51 C52' C53 C54' 5.7(14) . . . . ?
O51 C52 C53 C54 17.6(9) . . . . ?
O51 C52 C53 C52' -75.5(18) . . . . ?
O51 C52 C53 C54' 38.2(7) . . . . ?
C52' C53 C54 C55 26.7(12) . . . . ?
C52 C53 C54 C55 4.6(11) . . . . ?
C54' C53 C54 C55 -58.8(14) . . . . ?
C54 C53 C54' C55 91.3(16) . . . . ?
C52' C53 C54' C55 -10.2(11) . . . . ?
C52 C53 C54' C55 -30.1(9) . . . . ?
C53 C54' C55 O51 11.3(11) . . . . ?
C53 C54' C55 C54 -45.9(13) . . . . ?
C52 O51 C55 C54' 15.7(11) . . . . ?
C52' O51 C55 C54' -8.6(14) . . . . ?
Li1 O51 C55 C54' -163.2(8) . . . . ?
C52 O51 C55 C54 37.7(9) . . . . ?
C52' O51 C55 C54 13.4(12) . . . . ?
Li1 O51 C55 C54 -141.2(6) . . . . ?
C53 C54 C55 C54' 104.5(18) . . . . ?
C53 C54 C55 O51 -25.4(11) . . . . ?
O31 Li1 O61 C65' -66.1(8) . . . . ?
O41 Li1 O61 C65' 173.5(8) . . . . ?
O51 Li1 O61 C65' 52.1(9) . . . . ?
O31 Li1 O61 C62 117.0(5) . . . . ?
O41 Li1 O61 C62 -3.5(6) . . . . ?
O51 Li1 O61 C62 -124.8(4) . . . . ?
O31 Li1 O61 C65 -35.8(9) . . . . ?
O41 Li1 O61 C65 -156.3(9) . . . . ?
O51 Li1 O61 C65 82.3(9) . . . . ?
C65' O61 C62 C63 4.0(8) . . . . ?
C65 O61 C62 C63 -23.6(10) . . . . ?
Li1 O61 C62 C63 -178.7(5) . . . . ?
O61 C62 C63 C64' 11.1(14) . . . . ?
O61 C62 C63 C64 36.3(7) . . . . ?
C64' C63 C64 C65 75(2) . . . . ?
C62 C63 C64 C65 -36.0(9) . . . . ?
C65' O61 C65 C64 -92.7(17) . . . . ?
C62 O61 C65 C64 0.7(12) . . . . ?
Li1 O61 C65 C64 158.1(7) . . . . ?
C63 C64 C65 O61 22.2(12) . . . . ?
C62 C63 C64' C65' -21.1(18) . . . . ?
C64 C63 C64' C65' -97(2) . . . . ?
C62 O61 C65' C64' -15.9(11) . . . . ?
C65 O61 C65' C64' 79.7(16) . . . . ?
Li1 O61 C65' C64' 166.7(10) . . . . ?
C63 C64' C65' O61 23.1(17) . . . . ?
C75 O71 C72 C73 62.2(15) . . . . ?
C72' O71 C72 C73 -88(3) . . . . ?
C75 O71 C72' C73 29.2(11) . . . . ?
C72 O71 C72' C73 60(2) . . . . ?
O71 C72 C73 C74 -50.1(16) . . . . ?
O71 C72 C73 C72' 45.6(16) . . . . ?
O71 C72' C73 C72 -105(2) . . . . ?
O71 C72' C73 C74 -13.9(13) . . . . ?
C72 C73 C74 C75 24.0(19) . . . . ?
C72' C73 C74 C75 -5.7(10) . . . . ?
C72' O71 C75 C74 -34.0(9) . . . . ?
C72 O71 C75 C74 -45.7(9) . . . . ?
C73 C74 C75 O71 24.3(8) . . . . ?
